data_4344340
loop_
_publ_author_name
'Perloff, A.'

_publ_section_title
;
 The Crystal Structure of Sodium Hexamolybdochromate(III) Octahydrate, Na3
 (Cr Mo6 O24 H6) (H2 O)8
;
_journal_name_full 'Inorganic Chemistry'
_journal_page_first 2228
_journal_page_last 2239
_journal_volume 9
_journal_year 1970
_chemical_formula_sum 'Cr H22 Mo6 Na3 O32'
_chemical_name_systematic 'Na3 (Cr Mo6 O24 H6) (H2 O)8'
_space_group_IT_number 2
_symmetry_space_group_name_Hall '-P 1'
_symmetry_space_group_name_H-M 'P -1'
_cell_angle_alpha 107.594
_cell_angle_beta 84.438
_cell_angle_gamma 112.465
_cell_formula_units_Z 1
_cell_length_a 10.908
_cell_length_b 10.9807
_cell_length_c 6.4679
_cell_volume 682.278
_citation_journal_id_ASTM INOCAJ
_cod_data_source_file Perloff_INOCAJ_1970_1180.cif
_cod_data_source_block H22Cr1Mo6Na3O32
_cod_original_cell_volume 682.2776
_cod_original_formula_sum 'H22 Cr1 Mo6 Na3 O32'
_cod_database_code 4344340

loop_
_symmetry_equiv_pos_as_xyz
x,y,z
-x,-y,-z

loop_
_atom_site_label
_atom_site_type_symbol
_atom_site_fract_x
_atom_site_fract_y
_atom_site_fract_z
_atom_site_occupancy
_atom_site_U_iso_or_equiv
Mo2 Mo+6 0.28333 0.18775 -0.18424 1 0.0
O5 O-2 0.3346 0.1285 0.0352 1 0.0
O8 O-2 0.3539 -0.069 0.2036 1 0.0
O3 O-2 0.1096 0.1956 0.0359 1 0.0
O1 O-2 0.1032 -0.0218 0.2137 1 0.0
Mo3 Mo+6 0.00896 0.25164 -0.18745 1 0.0
O15 O-2 0.3199 -0.3612 0.1805 1 0.0
O10 O-2 0.3737 0.1349 -0.3964 1 0.0
Cr1 Cr+3 0 0 0 1 0.0
O12 O-2 0.1016 0.4217 -0.092 1 0.0
O13 O-2 0.2303 0.3739 0.3982 1 0.0
O7 O-2 0.0745 -0.2336 0.4139 1 0.0
O16 O-2 0.4737 -0.3616 -0.3354 1 0.0
Mo1 Mo+6 0.27552 -0.06622 -0.00253 1 0.0
Na1 Na+1 0.5 0 0.5 1 0.0
O2 O-2 0.1378 -0.0316 -0.2052 1 0.0
O14 O-2 0.1422 -0.4243 -0.4236 1 0.0
O4 O-2 0.1257 -0.2381 -0.0254 1 0.0
O6 O-2 0.1442 0.184 -0.3545 1 0.0
O9 O-2 0.3535 -0.1189 -0.2347 1 0.0
Na2 Na+1 0.4368 -0.4761 0.2798 1 0.0
O11 O-2 0.3685 0.3616 -0.0824 1 0.0
